data_2229280
loop_
_publ_author_name
'Xu, Yu-Min'
'Hu, Tuo-Ping'

_publ_section_title
;
 Bis(2-{5-[(2-carboxyphenyl)sulfanylmethyl]-2,4-dimethylbenzylsulfanyl}benzoato-\k^2^<i>O</i>,<i>O</i>')bis(pyridine-\k<i>N</i>)iron(II)
;
_journal_coeditor_code XU5127
_journal_issue 2
_journal_name_full 'Acta Crystallographica Section E'
_journal_page_first m159
_journal_paper_doi 10.1107/S1600536810054619
_journal_volume 67
_journal_year 2011
_chemical_formula_iupac '[Fe (C24 H21 O4 S2)2 (C5 H5 N1)2]'
_chemical_formula_moiety 'C58 H52 Fe N2 O8 S4'
_chemical_formula_sum 'C58 H52 Fe N2 O8 S4'
_chemical_formula_weight 1089.10
_chemical_name_systematic
;
Bis(2-{5-[(2-carboxyphenyl)sulfanylmethyl]-2,4-dimethylbenzylsulfanyl}benzoato-\
\k^2^<i>O</i>,<i>O</i>')bis(pyridine-\k<i>N</i>)iron(II)
;
_space_group_IT_number 60
_symmetry_cell_setting orthorhombic
_symmetry_space_group_name_Hall '-P 2n 2ab'
_symmetry_space_group_name_H-M 'P b c n'
_atom_sites_solution_hydrogens geom
_atom_sites_solution_primary direct
_atom_sites_solution_secondary difmap
_cell_angle_alpha 90.00
_cell_angle_beta 90.00
_cell_angle_gamma 90.00
_cell_formula_units_Z 4
_cell_length_a 16.987(5)
_cell_length_b 9.635(3)
_cell_length_c 31.982(10)
_cell_measurement_reflns_used 3184
_cell_measurement_temperature 293(2)
_cell_measurement_theta_max 20.3
_cell_measurement_theta_min 2.4
_cell_volume 5234(3)
_computing_cell_refinement 'SAINT-Plus (Bruker, 2007)'
_computing_data_collection 'APEX2 (Bruker, 2007)'
_computing_data_reduction 'SAINT-Plus (Bruker, 2007)'
_computing_molecular_graphics 'SHELXTL (Sheldrick, 2008)'
_computing_publication_material 'SHELXTL (Sheldrick, 2008)'
_computing_structure_refinement 'SHELXTL (Sheldrick, 2008)'
_computing_structure_solution 'SHELXTL (Sheldrick, 2008)'
_diffrn_ambient_temperature 293(2)
_diffrn_measured_fraction_theta_full 0.994
_diffrn_measured_fraction_theta_max 0.994
_diffrn_measurement_device_type 'Bruker APEXII CCD area-detector'
_diffrn_measurement_method '\f and \w'
_diffrn_radiation_monochromator graphite
_diffrn_radiation_source 'fine-focus sealed tube'
_diffrn_radiation_type MoK\a
_diffrn_radiation_wavelength 0.71073
_diffrn_reflns_av_R_equivalents 0.0731
_diffrn_reflns_av_sigmaI/netI 0.0630
_diffrn_reflns_limit_h_max 18
_diffrn_reflns_limit_h_min -22
_diffrn_reflns_limit_k_max 12
_diffrn_reflns_limit_k_min -11
_diffrn_reflns_limit_l_max 41
_diffrn_reflns_limit_l_min -40
_diffrn_reflns_number 29090
_diffrn_reflns_theta_full 27.44
_diffrn_reflns_theta_max 27.44
_diffrn_reflns_theta_min 1.75
_diffrn_standards_decay_% 0
_diffrn_standards_interval_time 0
_diffrn_standards_number 0
_exptl_absorpt_coefficient_mu 0.506
_exptl_absorpt_correction_T_max 0.9512
_exptl_absorpt_correction_T_min 0.9280
_exptl_absorpt_correction_type multi-scan
_exptl_absorpt_process_details '(SADABS; Sheldrick, 1996)'
_exptl_crystal_colour orange
_exptl_crystal_density_diffrn 1.382
_exptl_crystal_density_method 'not measured'
_exptl_crystal_description Prism
_exptl_crystal_F_000 2272
_exptl_crystal_size_max 0.15
_exptl_crystal_size_mid 0.10
_exptl_crystal_size_min 0.10
_refine_diff_density_max 0.293
_refine_diff_density_min -0.236
_refine_ls_extinction_method none
_refine_ls_goodness_of_fit_ref 0.999
_refine_ls_hydrogen_treatment mixed
_refine_ls_matrix_type full
_refine_ls_number_parameters 336
_refine_ls_number_reflns 5950
_refine_ls_number_restraints 0
_refine_ls_restrained_S_all 0.999
_refine_ls_R_factor_all 0.1026
_refine_ls_R_factor_gt 0.0474
_refine_ls_shift/su_max 0.000
_refine_ls_shift/su_mean 0.000
_refine_ls_structure_factor_coef Fsqd
_refine_ls_weighting_details 'calc w=1/[\s^2^(Fo^2^)+(0.0476P)^2^+0.3652P] where P=(Fo^2^+2Fc^2^)/3'
_refine_ls_weighting_scheme calc
_refine_ls_wR_factor_gt 0.0945
_refine_ls_wR_factor_ref 0.1135
_reflns_number_gt 3431
_reflns_number_total 5950
_reflns_threshold_expression I>2sigma(I)
_cod_data_source_file xu5127.cif
_cod_data_source_block I
_cod_database_code 2229280
_cod_database_fobs_code 2229280

loop_
_symmetry_equiv_pos_as_xyz
'x, y, z'
'-x+1/2, -y+1/2, z+1/2'
'x+1/2, -y+1/2, -z'
'-x, y, -z+1/2'
'-x, -y, -z'
'x-1/2, y-1/2, -z-1/2'
'-x-1/2, y-1/2, z'
'x, -y, z-1/2'

loop_
_atom_site_type_symbol
_atom_site_label
_atom_site_fract_x
_atom_site_fract_y
_atom_site_fract_z
_atom_site_U_iso_or_equiv
_atom_site_adp_type
_atom_site_calc_flag
_atom_site_refinement_flags
_atom_site_occupancy
_atom_site_disorder_assembly
_atom_site_disorder_group
Fe Fe1 0.0000 0.74627(6) 0.2500 0.04331(16) Uani d S 1 . .
S S2 -0.30599(4) 0.78127(7) 0.40440(2) 0.04618(19) Uani d . 1 . .
S S3 0.04300(4) 0.89147(7) 0.38414(2) 0.0475(2) Uani d . 1 . .
N N1 0.08272(13) 0.6062(2) 0.22545(7) 0.0479(6) Uani d . 1 . .
O O1 0.09558(11) 0.9313(2) 0.25198(6) 0.0540(5) Uani d . 1 . .
O O2 0.05286(11) 0.8060(2) 0.30437(5) 0.0499(5) Uani d . 1 . .
O O3 -0.35938(12) 0.5896(2) 0.34618(6) 0.0610(6) Uani d . 1 . .
O O4 -0.45225(12) 0.6383(2) 0.29905(6) 0.0617(6) Uani d . 1 . .
C C1 0.09241(15) 0.9076(3) 0.29042(8) 0.0417(6) Uani d . 1 . .
C C2 0.13707(15) 0.9951(3) 0.32090(8) 0.0396(6) Uani d . 1 . .
C C3 0.19723(17) 1.0779(3) 0.30537(10) 0.0575(8) Uani d . 1 . .
H H3A 0.2079 1.0777 0.2768 0.069 Uiso calc R 1 . .
C C4 0.2413(2) 1.1602(4) 0.33156(11) 0.0749(10) Uani d . 1 . .
H H4A 0.2820 1.2143 0.3209 0.090 Uiso calc R 1 . .
C C5 0.22487(19) 1.1615(4) 0.37331(11) 0.0755(10) Uani d . 1 . .
H H5A 0.2546 1.2171 0.3911 0.091 Uiso calc R 1 . .
C C6 0.16505(17) 1.0818(3) 0.38954(10) 0.0582(8) Uani d . 1 . .
H H6A 0.1545 1.0856 0.4180 0.070 Uiso calc R 1 . .
C C7 0.12002(14) 0.9957(3) 0.36411(8) 0.0401(6) Uani d . 1 . .
C C8 0.02048(16) 0.9718(3) 0.43415(8) 0.0519(8) Uani d . 1 . .
H H8A 0.0658 0.9674 0.4525 0.062 Uiso calc R 1 . .
H H8B 0.0062 1.0684 0.4302 0.062 Uiso calc R 1 . .
C C9 -0.04780(15) 0.8916(3) 0.45280(8) 0.0409(6) Uani d . 1 . .
C C10 -0.03712(15) 0.7868(3) 0.48216(8) 0.0426(6) Uani d . 1 . .
C C11 0.04427(16) 0.7410(3) 0.49569(10) 0.0642(9) Uani d . 1 . .
H H11A 0.0403 0.6564 0.5114 0.096 Uiso calc R 1 . .
H H11B 0.0676 0.8118 0.5128 0.096 Uiso calc R 1 . .
H H11C 0.0764 0.7259 0.4714 0.096 Uiso calc R 1 . .
C C12 -0.10259(15) 0.7253(3) 0.49995(8) 0.0437(7) Uani d . 1 . .
H H12A -0.0950 0.6574 0.5202 0.052 Uiso calc R 1 . .
C C13 -0.17944(14) 0.7601(3) 0.48894(8) 0.0400(6) Uani d . 1 . .
C C14 -0.24754(16) 0.6930(3) 0.51124(9) 0.0556(8) Uani d . 1 . .
H H14A -0.2286 0.6178 0.5282 0.083 Uiso calc R 1 . .
H H14B -0.2844 0.6580 0.4911 0.083 Uiso calc R 1 . .
H H14C -0.2731 0.7603 0.5287 0.083 Uiso calc R 1 . .
C C15 -0.19034(15) 0.8607(3) 0.45766(8) 0.0394(6) Uani d . 1 . .
C C16 -0.12421(15) 0.9235(3) 0.44033(8) 0.0436(7) Uani d . 1 . .
H H16A -0.1314 0.9896 0.4195 0.052 Uiso calc R 1 . .
C C17 -0.27102(14) 0.9053(3) 0.44325(8) 0.0452(7) Uani d . 1 . .
H H17A -0.2684 0.9975 0.4311 0.054 Uiso calc R 1 . .
H H17B -0.3069 0.9080 0.4668 0.054 Uiso calc R 1 . .
C C18 -0.40055(15) 0.8453(3) 0.39068(8) 0.0393(6) Uani d . 1 . .
C C19 -0.43241(17) 0.9630(3) 0.40961(9) 0.0493(7) Uani d . 1 . .
H H19A -0.4036 1.0091 0.4301 0.059 Uiso calc R 1 . .
C C20 -0.50547(18) 1.0123(3) 0.39868(9) 0.0584(8) Uani d . 1 . .
H H20A -0.5250 1.0916 0.4116 0.070 Uiso calc R 1 . .
C C21 -0.55010(18) 0.9458(4) 0.36882(10) 0.0642(9) Uani d . 1 . .
H H21A -0.6002 0.9779 0.3622 0.077 Uiso calc R 1 . .
C C22 -0.51971(17) 0.8319(3) 0.34908(9) 0.0535(8) Uani d . 1 . .
H H22A -0.5494 0.7876 0.3286 0.064 Uiso calc R 1 . .
C C23 -0.44520(15) 0.7808(3) 0.35894(8) 0.0400(6) Uani d . 1 . .
C C24 -0.41396(17) 0.6604(3) 0.33493(9) 0.0453(7) Uani d . 1 . .
C C25 0.12280(17) 0.6396(3) 0.19087(9) 0.0557(8) Uani d . 1 . .
H H25A 0.1064 0.7160 0.1754 0.067 Uiso calc R 1 . .
C C26 0.18633(19) 0.5669(4) 0.17738(11) 0.0692(9) Uani d . 1 . .
H H26A 0.2131 0.5947 0.1534 0.083 Uiso calc R 1 . .
C C27 0.2106(2) 0.4539(4) 0.19880(13) 0.0750(10) Uani d . 1 . .
H H27A 0.2545 0.4041 0.1901 0.090 Uiso calc R 1 . .
C C28 0.1694(2) 0.4137(4) 0.23362(13) 0.0778(11) Uani d . 1 . .
H H28A 0.1840 0.3350 0.2486 0.093 Uiso calc R 1 . .
C C29 0.1056(2) 0.4935(4) 0.24592(10) 0.0650(9) Uani d . 1 . .
H H29A 0.0776 0.4668 0.2696 0.078 Uiso calc R 1 . .
H H4 -0.428(2) 0.561(4) 0.2852(12) 0.124(16) Uiso d . 1 . .

loop_
_atom_site_aniso_label
_atom_site_aniso_U_11
_atom_site_aniso_U_22
_atom_site_aniso_U_33
_atom_site_aniso_U_12
_atom_site_aniso_U_13
_atom_site_aniso_U_23
Fe1 0.0466(3) 0.0494(3) 0.0340(3) 0.000 0.0038(3) 0.000
S2 0.0433(4) 0.0469(4) 0.0484(4) 0.0056(3) -0.0105(3) -0.0091(3)
S3 0.0501(4) 0.0531(4) 0.0393(4) -0.0149(4) 0.0100(3) -0.0041(3)
N1 0.0503(14) 0.0503(14) 0.0429(14) 0.0007(12) 0.0031(11) 0.0009(12)
O1 0.0674(13) 0.0589(13) 0.0357(11) 0.0015(10) 0.0065(10) 0.0067(10)
O2 0.0601(13) 0.0514(12) 0.0382(11) -0.0130(10) 0.0019(9) 0.0003(9)
O3 0.0561(13) 0.0642(13) 0.0627(14) 0.0133(11) -0.0122(11) -0.0187(11)
O4 0.0714(15) 0.0633(14) 0.0503(13) 0.0041(12) -0.0190(11) -0.0164(11)
C1 0.0415(16) 0.0433(16) 0.0403(17) 0.0086(13) 0.0076(13) 0.0033(13)
C2 0.0367(15) 0.0372(15) 0.0447(16) 0.0035(12) 0.0043(12) 0.0057(12)
C3 0.0578(19) 0.0573(19) 0.0572(19) -0.0092(16) 0.0151(16) 0.0032(15)
C4 0.066(2) 0.080(2) 0.079(3) -0.0352(19) 0.021(2) 0.000(2)
C5 0.064(2) 0.089(3) 0.074(2) -0.038(2) 0.0041(18) -0.015(2)
C6 0.0551(19) 0.069(2) 0.0500(18) -0.0194(16) 0.0049(15) -0.0061(16)
C7 0.0343(15) 0.0415(15) 0.0446(16) -0.0018(12) 0.0030(12) -0.0001(12)
C8 0.0484(18) 0.0641(19) 0.0432(17) -0.0151(15) 0.0091(13) -0.0108(15)
C9 0.0411(16) 0.0500(16) 0.0315(14) -0.0089(13) 0.0049(12) -0.0065(13)
C10 0.0353(15) 0.0589(17) 0.0338(15) -0.0024(13) -0.0019(12) -0.0091(13)
C11 0.0410(17) 0.092(2) 0.059(2) 0.0014(17) -0.0071(15) 0.0007(18)
C12 0.0450(16) 0.0540(17) 0.0320(14) -0.0026(13) -0.0015(12) 0.0045(12)
C13 0.0360(15) 0.0489(16) 0.0350(15) -0.0041(12) 0.0016(11) -0.0074(13)
C14 0.0441(17) 0.073(2) 0.0497(18) -0.0077(15) 0.0059(14) 0.0017(15)
C15 0.0391(15) 0.0421(15) 0.0369(15) 0.0007(12) -0.0028(12) -0.0064(12)
C16 0.0495(18) 0.0441(16) 0.0373(15) -0.0046(13) 0.0004(13) -0.0020(12)
C17 0.0403(16) 0.0495(16) 0.0459(16) -0.0013(13) -0.0059(12) -0.0063(13)
C18 0.0406(15) 0.0393(15) 0.0379(15) -0.0016(12) -0.0013(12) 0.0030(12)
C19 0.0554(19) 0.0470(17) 0.0455(17) 0.0052(14) -0.0052(14) -0.0060(14)
C20 0.064(2) 0.0540(18) 0.058(2) 0.0218(16) -0.0026(16) -0.0052(15)
C21 0.053(2) 0.070(2) 0.070(2) 0.0189(17) -0.0132(17) 0.0002(18)
C22 0.0482(18) 0.0578(19) 0.0544(19) 0.0003(15) -0.0136(14) -0.0019(16)
C23 0.0406(15) 0.0391(15) 0.0401(15) -0.0011(12) -0.0001(12) 0.0027(12)
C24 0.0423(17) 0.0480(17) 0.0457(18) -0.0079(14) -0.0008(14) -0.0030(14)
C25 0.0549(19) 0.062(2) 0.0505(19) -0.0042(16) 0.0085(15) 0.0024(15)
C26 0.053(2) 0.087(3) 0.068(2) 0.001(2) 0.0125(17) -0.015(2)
C27 0.055(2) 0.082(3) 0.088(3) 0.012(2) -0.004(2) -0.029(2)
C28 0.075(3) 0.064(2) 0.095(3) 0.011(2) -0.028(2) 0.002(2)
C29 0.070(2) 0.068(2) 0.057(2) 0.0068(18) 0.0022(17) 0.0139(18)

loop_
_atom_type_symbol
_atom_type_description
_atom_type_scat_dispersion_real
_atom_type_scat_dispersion_imag
_atom_type_scat_source
C C 0.0033 0.0016 'International Tables Vol C Tables 4.2.6.8 and 6.1.1.4'
H H 0.0000 0.0000 'International Tables Vol C Tables 4.2.6.8 and 6.1.1.4'
N N 0.0061 0.0033 'International Tables Vol C Tables 4.2.6.8 and 6.1.1.4'
O O 0.0106 0.0060 'International Tables Vol C Tables 4.2.6.8 and 6.1.1.4'
S S 0.1246 0.1234 'International Tables Vol C Tables 4.2.6.8 and 6.1.1.4'
Fe Fe 0.3463 0.8444 'International Tables Vol C Tables 4.2.6.8 and 6.1.1.4'

loop_
_geom_angle_atom_site_label_1
_geom_angle_atom_site_label_2
_geom_angle_atom_site_label_3
_geom_angle_site_symmetry_1
_geom_angle_site_symmetry_3
_geom_angle
_geom_angle_publ_flag
O2 Fe1 O2 4 . 147.21(11) ?
O2 Fe1 N1 4 4 101.86(8) ?
O2 Fe1 N1 . 4 99.04(8) ?
O2 Fe1 N1 4 . 99.04(8) ?
O2 Fe1 N1 . . 101.86(8) ?
N1 Fe1 N1 4 . 100.07(13) ?
C18 S2 C17 . . 103.62(12) ?
C7 S3 C8 . . 103.45(13) ?
C29 N1 C25 . . 117.1(3) ?
C29 N1 Fe1 . . 122.5(2) ?
C25 N1 Fe1 . . 119.7(2) ?
C1 O2 Fe1 . . 98.68(16) ?
C24 O4 H4 . . 108(2) ?
O1 C1 O2 . . 120.6(3) ?
O1 C1 C2 . . 121.0(2) ?
O2 C1 C2 . . 118.3(2) ?
C3 C2 C7 . . 119.9(3) ?
C3 C2 C1 . . 117.7(2) ?
C7 C2 C1 . . 122.4(2) ?
C4 C3 C2 . . 121.0(3) ?
C4 C3 H3A . . 119.5 ?
C2 C3 H3A . . 119.5 ?
C5 C4 C3 . . 119.3(3) ?
C5 C4 H4A . . 120.3 ?
C3 C4 H4A . . 120.3 ?
C4 C5 C6 . . 121.0(3) ?
C4 C5 H5A . . 119.5 ?
C6 C5 H5A . . 119.5 ?
C5 C6 C7 . . 121.3(3) ?
C5 C6 H6A . . 119.4 ?
C7 C6 H6A . . 119.4 ?
C6 C7 C2 . . 117.5(2) ?
C6 C7 S3 . . 122.3(2) ?
C2 C7 S3 . . 120.3(2) ?
C9 C8 S3 . . 106.88(18) ?
C9 C8 H8A . . 110.3 ?
S3 C8 H8A . . 110.3 ?
C9 C8 H8B . . 110.3 ?
S3 C8 H8B . . 110.3 ?
H8A C8 H8B . . 108.6 ?
C16 C9 C10 . . 118.3(2) ?
C16 C9 C8 . . 119.3(3) ?
C10 C9 C8 . . 122.4(2) ?
C12 C10 C9 . . 119.0(2) ?
C12 C10 C11 . . 119.5(3) ?
C9 C10 C11 . . 121.6(3) ?
C10 C11 H11A . . 109.5 ?
C10 C11 H11B . . 109.5 ?
H11A C11 H11B . . 109.5 ?
C10 C11 H11C . . 109.5 ?
H11A C11 H11C . . 109.5 ?
H11B C11 H11C . . 109.5 ?
C10 C12 C13 . . 123.1(3) ?
C10 C12 H12A . . 118.4 ?
C13 C12 H12A . . 118.4 ?
C12 C13 C15 . . 118.0(2) ?
C12 C13 C14 . . 119.8(2) ?
C15 C13 C14 . . 122.2(2) ?
C13 C14 H14A . . 109.5 ?
C13 C14 H14B . . 109.5 ?
H14A C14 H14B . . 109.5 ?
C13 C14 H14C . . 109.5 ?
H14A C14 H14C . . 109.5 ?
H14B C14 H14C . . 109.5 ?
C16 C15 C13 . . 118.5(2) ?
C16 C15 C17 . . 119.2(2) ?
C13 C15 C17 . . 122.2(2) ?
C15 C16 C9 . . 122.9(3) ?
C15 C16 H16A . . 118.5 ?
C9 C16 H16A . . 118.5 ?
C15 C17 S2 . . 108.51(18) ?
C15 C17 H17A . . 110.0 ?
S2 C17 H17A . . 110.0 ?
C15 C17 H17B . . 110.0 ?
S2 C17 H17B . . 110.0 ?
H17A C17 H17B . . 108.4 ?
C19 C18 C23 . . 117.5(2) ?
C19 C18 S2 . . 121.7(2) ?
C23 C18 S2 . . 120.7(2) ?
C20 C19 C18 . . 121.4(3) ?
C20 C19 H19A . . 119.3 ?
C18 C19 H19A . . 119.3 ?
C19 C20 C21 . . 120.9(3) ?
C19 C20 H20A . . 119.6 ?
C21 C20 H20A . . 119.6 ?
C22 C21 C20 . . 119.1(3) ?
C22 C21 H21A . . 120.5 ?
C20 C21 H21A . . 120.5 ?
C21 C22 C23 . . 121.5(3) ?
C21 C22 H22A . . 119.3 ?
C23 C22 H22A . . 119.3 ?
C22 C23 C18 . . 119.7(2) ?
C22 C23 C24 . . 118.8(2) ?
C18 C23 C24 . . 121.5(2) ?
O3 C24 O4 . . 122.7(3) ?
O3 C24 C23 . . 124.1(2) ?
O4 C24 C23 . . 113.2(3) ?
N1 C25 C26 . . 122.9(3) ?
N1 C25 H25A . . 118.5 ?
C26 C25 H25A . . 118.5 ?
C27 C26 C25 . . 119.8(3) ?
C27 C26 H26A . . 120.1 ?
C25 C26 H26A . . 120.1 ?
C26 C27 C28 . . 119.0(3) ?
C26 C27 H27A . . 120.5 ?
C28 C27 H27A . . 120.5 ?
C27 C28 C29 . . 118.2(3) ?
C27 C28 H28A . . 120.9 ?
C29 C28 H28A . . 120.9 ?
N1 C29 C28 . . 122.9(3) ?
N1 C29 H29A . . 118.5 ?
C28 C29 H29A . . 118.5 ?

loop_
_geom_bond_atom_site_label_1
_geom_bond_atom_site_label_2
_geom_bond_site_symmetry_2
_geom_bond_distance
_geom_bond_publ_flag
Fe1 O1 . 2.412(2) y
Fe1 O1 4 2.412(2) ?
Fe1 O2 4 2.0400(18) ?
Fe1 O2 . 2.0400(18) y
Fe1 N1 4 2.100(2) ?
Fe1 N1 . 2.100(2) y
S2 C18 . 1.776(3) ?
S2 C17 . 1.823(3) ?
S3 C7 . 1.769(3) ?
S3 C8 . 1.818(3) ?
N1 C29 . 1.327(4) ?
N1 C25 . 1.338(3) ?
O1 C1 . 1.252(3) ?
O2 C1 . 1.268(3) ?
O3 C24 . 1.206(3) ?
O4 C24 . 1.336(3) ?
O4 H4 . 0.96(4) ?
C1 C2 . 1.496(4) ?
C2 C3 . 1.388(4) ?
C2 C7 . 1.412(4) ?
C3 C4 . 1.375(4) ?
C3 H3A . 0.9300 ?
C4 C5 . 1.365(4) ?
C4 H4A . 0.9300 ?
C5 C6 . 1.375(4) ?
C5 H5A . 0.9300 ?
C6 C7 . 1.391(4) ?
C6 H6A . 0.9300 ?
C8 C9 . 1.516(3) ?
C8 H8A . 0.9700 ?
C8 H8B . 0.9700 ?
C9 C16 . 1.392(3) ?
C9 C10 . 1.391(4) ?
C10 C12 . 1.383(4) ?
C10 C11 . 1.514(4) ?
C11 H11A . 0.9600 ?
C11 H11B . 0.9600 ?
C11 H11C . 0.9600 ?
C12 C13 . 1.393(3) ?
C12 H12A . 0.9300 ?
C13 C15 . 1.405(3) ?
C13 C14 . 1.505(4) ?
C14 H14A . 0.9600 ?
C14 H14B . 0.9600 ?
C14 H14C . 0.9600 ?
C15 C16 . 1.391(3) ?
C15 C17 . 1.508(3) ?
C16 H16A . 0.9300 ?
C17 H17A . 0.9700 ?
C17 H17B . 0.9700 ?
C18 C19 . 1.395(4) ?
C18 C23 . 1.411(3) ?
C19 C20 . 1.374(4) ?
C19 H19A . 0.9300 ?
C20 C21 . 1.377(4) ?
C20 H20A . 0.9300 ?
C21 C22 . 1.367(4) ?
C21 H21A . 0.9300 ?
C22 C23 . 1.394(4) ?
C22 H22A . 0.9300 ?
C23 C24 . 1.489(4) ?
C25 C26 . 1.357(4) ?
C25 H25A . 0.9300 ?
C26 C27 . 1.350(5) ?
C26 H26A . 0.9300 ?
C27 C28 . 1.370(5) ?
C27 H27A . 0.9300 ?
C28 C29 . 1.386(5) ?
C28 H28A . 0.9300 ?
C29 H29A . 0.9300 ?

loop_
_geom_hbond_atom_site_label_D
_geom_hbond_atom_site_label_H
_geom_hbond_atom_site_label_A
_geom_hbond_site_symmetry_A
_geom_hbond_distance_DH
_geom_hbond_distance_HA
_geom_hbond_distance_DA
_geom_hbond_angle_DHA
O4 H4 O1 6_556 0.96(4) 1.77(4) 2.702(3) 162(4)
C16 H16A O3 7_565 0.93 2.54 3.421(3) 158

loop_
_geom_torsion_atom_site_label_1
_geom_torsion_atom_site_label_2
_geom_torsion_atom_site_label_3
_geom_torsion_atom_site_label_4
_geom_torsion_site_symmetry_1
_geom_torsion_site_symmetry_2
_geom_torsion_site_symmetry_3
_geom_torsion_site_symmetry_4
_geom_torsion
_geom_torsion_publ_flag
O2 Fe1 N1 C29 4 . . . -146.8(2) ?
O2 Fe1 N1 C29 . . . . 58.7(2) ?
N1 Fe1 N1 C29 4 . . . -42.9(2) ?
O2 Fe1 N1 C25 4 . . . 43.1(2) ?
O2 Fe1 N1 C25 . . . . -111.5(2) ?
N1 Fe1 N1 C25 4 . . . 147.0(2) ?
O2 Fe1 O2 C1 4 . . . -39.76(14) ?
N1 Fe1 O2 C1 4 . . . -168.90(15) ?
N1 Fe1 O2 C1 . . . . 88.73(16) ?
Fe1 O2 C1 O1 . . . . -7.3(3) ?
Fe1 O2 C1 C2 . . . . 174.59(18) ?
O1 C1 C2 C3 . . . . -16.7(4) ?
O2 C1 C2 C3 . . . . 161.4(2) ?
O1 C1 C2 C7 . . . . 163.4(2) ?
O2 C1 C2 C7 . . . . -18.5(4) ?
C7 C2 C3 C4 . . . . 0.6(4) ?
C1 C2 C3 C4 . . . . -179.4(3) ?
C2 C3 C4 C5 . . . . -0.8(5) ?
C3 C4 C5 C6 . . . . 0.1(6) ?
C4 C5 C6 C7 . . . . 0.9(6) ?
C5 C6 C7 C2 . . . . -1.2(4) ?
C5 C6 C7 S3 . . . . 179.7(3) ?
C3 C2 C7 C6 . . . . 0.4(4) ?
C1 C2 C7 C6 . . . . -179.6(2) ?
C3 C2 C7 S3 . . . . 179.5(2) ?
C1 C2 C7 S3 . . . . -0.5(3) ?
C8 S3 C7 C6 . . . . 19.2(3) ?
C8 S3 C7 C2 . . . . -159.9(2) ?
C7 S3 C8 C9 . . . . 177.75(19) ?
S3 C8 C9 C16 . . . . -82.8(3) ?
S3 C8 C9 C10 . . . . 97.3(3) ?
C16 C9 C10 C12 . . . . -4.5(4) ?
C8 C9 C10 C12 . . . . 175.4(2) ?
C16 C9 C10 C11 . . . . 176.8(2) ?
C8 C9 C10 C11 . . . . -3.2(4) ?
C9 C10 C12 C13 . . . . 2.1(4) ?
C11 C10 C12 C13 . . . . -179.2(3) ?
C10 C12 C13 C15 . . . . 1.3(4) ?
C10 C12 C13 C14 . . . . -177.2(2) ?
C12 C13 C15 C16 . . . . -2.1(4) ?
C14 C13 C15 C16 . . . . 176.3(2) ?
C12 C13 C15 C17 . . . . 179.6(2) ?
C14 C13 C15 C17 . . . . -1.9(4) ?
C13 C15 C16 C9 . . . . -0.4(4) ?
C17 C15 C16 C9 . . . . 177.9(2) ?
C10 C9 C16 C15 . . . . 3.8(4) ?
C8 C9 C16 C15 . . . . -176.1(2) ?
C16 C15 C17 S2 . . . . 98.4(2) ?
C13 C15 C17 S2 . . . . -83.3(3) ?
C18 S2 C17 C15 . . . . 179.62(18) ?
C17 S2 C18 C19 . . . . -1.8(3) ?
C17 S2 C18 C23 . . . . 176.1(2) ?
C23 C18 C19 C20 . . . . 1.8(4) ?
S2 C18 C19 C20 . . . . 179.7(2) ?
C18 C19 C20 C21 . . . . 0.7(5) ?
C19 C20 C21 C22 . . . . -2.0(5) ?
C20 C21 C22 C23 . . . . 0.9(5) ?
C21 C22 C23 C18 . . . . 1.6(4) ?
C21 C22 C23 C24 . . . . -177.2(3) ?
C19 C18 C23 C22 . . . . -2.9(4) ?
S2 C18 C23 C22 . . . . 179.2(2) ?
C19 C18 C23 C24 . . . . 175.8(2) ?
S2 C18 C23 C24 . . . . -2.1(3) ?
C22 C23 C24 O3 . . . . -163.3(3) ?
C18 C23 C24 O3 . . . . 18.0(4) ?
C22 C23 C24 O4 . . . . 17.1(4) ?
C18 C23 C24 O4 . . . . -161.6(2) ?
C29 N1 C25 C26 . . . . -2.6(4) ?
Fe1 N1 C25 C26 . . . . 168.0(2) ?
N1 C25 C26 C27 . . . . 1.2(5) ?
C25 C26 C27 C28 . . . . 0.9(5) ?
C26 C27 C28 C29 . . . . -1.6(5) ?
C25 N1 C29 C28 . . . . 1.9(5) ?
Fe1 N1 C29 C28 . . . . -168.5(3) ?
C27 C28 C29 N1 . . . . 0.2(5) ?
